data_7050210
loop_
_publ_author_name
'Baker, Robert J.'
'Jones, Cameron'
'Kloth, Marc'
'Mills, David P.'

_publ_section_title
;
 The reactivity of gallium(i) and indium(i) halides towards
 bipyridines, terpyridines, imino-substituted pyridines and
 bis(imino)acenaphthenes
;
_journal_issue 2
_journal_name_full 'New Journal of Chemistry'
_journal_page_first 207
_journal_paper_doi 10.1039/b310592j
_journal_volume 28
_journal_year 2004
_chemical_formula_sum 'C20 H28 Ga2 I4 N4'
_chemical_formula_weight 971.50
_chemical_name_systematic
;
?
;
_space_group_IT_number 14
_symmetry_cell_setting monoclinic
_symmetry_space_group_name_Hall '-P 2yn'
_symmetry_space_group_name_H-M 'P 1 21/n 1'
_atom_sites_solution_hydrogens geom
_atom_sites_solution_primary direct
_atom_sites_solution_secondary difmap
_audit_creation_method SHELXL-97
_cell_angle_alpha 90.00
_cell_angle_beta 107.11(3)
_cell_angle_gamma 90.00
_cell_formula_units_Z 2
_cell_length_a 9.6170(19)
_cell_length_b 14.831(3)
_cell_length_c 10.140(2)
_cell_measurement_temperature 150(2)
_cell_volume 1382.3(5)
_computing_structure_refinement 'SHELXL-97 (Sheldrick, 1997)'
_computing_structure_solution 'SHELXS-97 (Sheldrick, 1990)'
_diffrn_ambient_temperature 150(2)
_diffrn_measured_fraction_theta_full 0.993
_diffrn_measured_fraction_theta_max 0.993
_diffrn_measurement_device_type 'Nonius Kappa CCD'
_diffrn_radiation_monochromator graphite
_diffrn_radiation_source 'fine-focus sealed tube'
_diffrn_radiation_type MoK\a
_diffrn_radiation_wavelength 0.71073
_diffrn_reflns_av_R_equivalents 0.0589
_diffrn_reflns_av_sigmaI/netI 0.0473
_diffrn_reflns_limit_h_max 11
_diffrn_reflns_limit_h_min -12
_diffrn_reflns_limit_k_max 18
_diffrn_reflns_limit_k_min -18
_diffrn_reflns_limit_l_max 12
_diffrn_reflns_limit_l_min -12
_diffrn_reflns_number 8771
_diffrn_reflns_theta_full 26.38
_diffrn_reflns_theta_max 26.38
_diffrn_reflns_theta_min 2.91
_exptl_absorpt_coefficient_mu 6.431
_exptl_absorpt_correction_T_max 0.735
_exptl_absorpt_correction_T_min 0.465
_exptl_absorpt_correction_type multi-scan
_exptl_crystal_colour yellow
_exptl_crystal_density_diffrn 2.334
_exptl_crystal_density_method 'not measured'
_exptl_crystal_description block
_exptl_crystal_F_000 900
_exptl_crystal_size_max 0.15
_exptl_crystal_size_mid 0.15
_exptl_crystal_size_min 0.10
_refine_diff_density_max 1.144
_refine_diff_density_min -1.077
_refine_diff_density_rms 0.162
_refine_ls_extinction_coef 0.0018(2)
_refine_ls_extinction_expression Fc^*^=kFc[1+0.001xFc^2^\l^3^/sin(2\q)]^-1/4^
_refine_ls_extinction_method SHELXL
_refine_ls_goodness_of_fit_ref 1.071
_refine_ls_hydrogen_treatment mixed
_refine_ls_matrix_type full
_refine_ls_number_parameters 140
_refine_ls_number_reflns 2811
_refine_ls_number_restraints 0
_refine_ls_restrained_S_all 1.071
_refine_ls_R_factor_all 0.0326
_refine_ls_R_factor_gt 0.0290
_refine_ls_shift/su_max 0.001
_refine_ls_shift/su_mean 0.000
_refine_ls_structure_factor_coef Fsqd
_refine_ls_weighting_details 'calc w=1/[\s^2^(Fo^2^)+(0.0249P)^2^+2.0236P] where P=(Fo^2^+2Fc^2^)/3'
_refine_ls_weighting_scheme calc
_refine_ls_wR_factor_gt 0.0669
_refine_ls_wR_factor_ref 0.0683
_reflns_number_gt 2611
_reflns_number_total 2811
_reflns_threshold_expression >2sigma(I)
_cod_data_source_file b310592j.txt
_cod_data_source_block ccompound_6
_cod_original_sg_symbol_H-M P2(1)/n
_cod_database_code 7050210

loop_
_symmetry_equiv_pos_as_xyz
'x, y, z'
'-x+1/2, y+1/2, -z+1/2'
'-x, -y, -z'
'x-1/2, -y-1/2, z-1/2'

loop_
_atom_site_label
_atom_site_type_symbol
_atom_site_fract_x
_atom_site_fract_y
_atom_site_fract_z
_atom_site_U_iso_or_equiv
_atom_site_adp_type
_atom_site_occupancy
_atom_site_symmetry_multiplicity
_atom_site_calc_flag
_atom_site_refinement_flags
_atom_site_disorder_assembly
_atom_site_disorder_group
I1 I 0.33491(3) 0.079147(16) 0.34958(3) 0.02114(11) Uani 1 1 d . . .
I2 I 0.06089(3) 0.299916(17) 0.22097(3) 0.02517(11) Uani 1 1 d . . .
Ga1 Ga 0.09676(4) 0.15324(3) 0.35278(4) 0.01486(13) Uani 1 1 d . . .
N1 N -0.0655(4) 0.0734(2) 0.2412(3) 0.0172(7) Uani 1 1 d . . .
N2 N 0.0367(3) 0.1256(2) 0.5090(3) 0.0135(6) Uani 1 1 d . . .
C1 C -0.1314(4) 0.0341(2) 0.3258(4) 0.0148(7) Uani 1 1 d . . .
C2 C -0.2607(4) -0.0140(2) 0.2730(4) 0.0194(8) Uani 1 1 d . . .
H2 H -0.3082 -0.0410 0.3330 0.023 Uiso 1 1 calc R . .
C3 C -0.3181(5) -0.0216(3) 0.1314(4) 0.0244(9) Uani 1 1 d . . .
H3 H -0.4064 -0.0535 0.0929 0.029 Uiso 1 1 calc R . .
C4 C -0.2464(5) 0.0175(3) 0.0459(4) 0.0248(9) Uani 1 1 d . . .
H4 H -0.2839 0.0113 -0.0514 0.030 Uiso 1 1 calc R . .
C5 C -0.1209(5) 0.0651(3) 0.1027(4) 0.0228(9) Uani 1 1 d . . .
H5 H -0.0722 0.0926 0.0441 0.027 Uiso 1 1 calc R . .
C6 C -0.0496(4) 0.0432(2) 0.4785(3) 0.0124(7) Uani 1 1 d . . .
H6 H -0.1220 0.0440 0.5320 0.015 Uiso 1 1 calc R . .
C7 C -0.0151(4) 0.1969(2) 0.5867(4) 0.0154(8) Uani 1 1 d . . .
C8 C 0.0984(5) 0.2719(3) 0.6181(4) 0.0230(9) Uani 1 1 d . . .
H8A H 0.1945 0.2463 0.6636 0.035 Uiso 1 1 calc R . .
H8B H 0.0738 0.3165 0.6789 0.035 Uiso 1 1 calc R . .
H8C H 0.0998 0.3011 0.5318 0.035 Uiso 1 1 calc R . .
C9 C -0.1636(4) 0.2352(3) 0.5024(4) 0.0204(8) Uani 1 1 d . . .
H9A H -0.1552 0.2612 0.4162 0.031 Uiso 1 1 calc R . .
H9B H -0.1940 0.2821 0.5562 0.031 Uiso 1 1 calc R . .
H9C H -0.2360 0.1867 0.4813 0.031 Uiso 1 1 calc R . .
C10 C -0.0269(5) 0.1609(3) 0.7251(4) 0.0204(8) Uani 1 1 d . . .
H10A H -0.0953 0.1102 0.7082 0.031 Uiso 1 1 calc R . .
H10B H -0.0620 0.2090 0.7735 0.031 Uiso 1 1 calc R . .
H10C H 0.0690 0.1406 0.7818 0.031 Uiso 1 1 calc R . .

loop_
_atom_site_aniso_label
_atom_site_aniso_U_11
_atom_site_aniso_U_22
_atom_site_aniso_U_33
_atom_site_aniso_U_23
_atom_site_aniso_U_13
_atom_site_aniso_U_12
I1 0.01871(17) 0.02299(17) 0.02161(17) -0.00008(10) 0.00575(12) 0.00368(10)
I2 0.02780(18) 0.01976(16) 0.03054(18) 0.01122(10) 0.01263(13) 0.00541(10)
Ga1 0.0160(2) 0.0132(2) 0.0144(2) 0.00119(15) 0.00295(17) -0.00005(15)
N1 0.0198(17) 0.0158(15) 0.0129(15) 0.0025(12) 0.0001(13) 0.0041(13)
N2 0.0147(16) 0.0119(14) 0.0130(14) -0.0023(12) 0.0028(12) -0.0024(12)
C1 0.0154(18) 0.0098(16) 0.0135(17) -0.0023(14) -0.0046(14) 0.0001(14)
C2 0.020(2) 0.0135(17) 0.0219(19) 0.0005(15) 0.0016(16) 0.0011(15)
C3 0.023(2) 0.0172(19) 0.023(2) -0.0059(16) -0.0091(17) 0.0005(16)
C4 0.034(2) 0.0187(19) 0.0139(18) -0.0041(16) -0.0058(17) 0.0047(18)
C5 0.030(2) 0.0216(19) 0.0128(18) 0.0015(16) -0.0003(17) 0.0057(17)
C6 0.0117(17) 0.0127(17) 0.0112(17) -0.0005(13) 0.0008(14) -0.0040(14)
C7 0.0162(19) 0.0147(18) 0.0132(17) -0.0019(14) 0.0012(15) 0.0019(14)
C8 0.027(2) 0.0167(18) 0.023(2) -0.0038(16) 0.0038(17) -0.0036(17)
C9 0.021(2) 0.0189(18) 0.0191(19) 0.0017(15) 0.0017(16) 0.0047(16)
C10 0.027(2) 0.0200(19) 0.0136(18) -0.0004(15) 0.0052(16) 0.0042(16)

loop_
_atom_type_symbol
_atom_type_description
_atom_type_scat_dispersion_real
_atom_type_scat_dispersion_imag
_atom_type_scat_source
C C 0.0033 0.0016 'International Tables Vol C Tables 4.2.6.8 and 6.1.1.4'
H H 0.0000 0.0000 'International Tables Vol C Tables 4.2.6.8 and 6.1.1.4'
N N 0.0061 0.0033 'International Tables Vol C Tables 4.2.6.8 and 6.1.1.4'
Ga Ga 0.2307 1.6083 'International Tables Vol C Tables 4.2.6.8 and 6.1.1.4'
I I -0.4742 1.8119 'International Tables Vol C Tables 4.2.6.8 and 6.1.1.4'

loop_
_geom_angle_atom_site_label_1
_geom_angle_atom_site_label_2
_geom_angle_atom_site_label_3
_geom_angle
_geom_angle_site_symmetry_1
_geom_angle_site_symmetry_3
_geom_angle_publ_flag
N2 Ga1 N1 88.05(13) . . ?
N2 Ga1 I2 127.22(9) . . ?
N1 Ga1 I2 104.24(9) . . ?
N2 Ga1 I1 114.58(9) . . ?
N1 Ga1 I1 106.81(9) . . ?
I2 Ga1 I1 110.38(2) . . ?
C1 N1 C5 120.6(3) . . ?
C1 N1 Ga1 109.2(2) . . ?
C5 N1 Ga1 129.7(3) . . ?
C6 N2 C7 116.7(3) . . ?
C6 N2 Ga1 107.5(2) . . ?
C7 N2 Ga1 121.6(2) . . ?
N1 C1 C2 120.8(3) . . ?
N1 C1 C6 114.4(3) . . ?
C2 C1 C6 124.8(3) . . ?
C3 C2 C1 118.5(4) . . ?
C4 C3 C2 119.8(4) . . ?
C5 C4 C3 119.5(4) . . ?
N1 C5 C4 120.8(4) . . ?
N2 C6 C1 112.4(3) . . ?
N2 C6 C6 111.2(4) . 3_556 ?
C1 C6 C6 107.3(3) . 3_556 ?
N2 C7 C8 107.3(3) . . ?
N2 C7 C10 111.3(3) . . ?
C8 C7 C10 107.7(3) . . ?
N2 C7 C9 111.6(3) . . ?
C8 C7 C9 109.6(3) . . ?
C10 C7 C9 109.2(3) . . ?

loop_
_geom_bond_atom_site_label_1
_geom_bond_atom_site_label_2
_geom_bond_distance
_geom_bond_site_symmetry_2
_geom_bond_publ_flag
I1 Ga1 2.5490(6) . ?
I2 Ga1 2.5232(6) . ?
Ga1 N2 1.884(3) . ?
Ga1 N1 2.020(3) . ?
N1 C1 1.341(5) . ?
N1 C5 1.353(5) . ?
N2 C6 1.459(5) . ?
N2 C7 1.489(4) . ?
C1 C2 1.397(5) . ?
C1 C6 1.522(5) . ?
C2 C3 1.383(5) . ?
C3 C4 1.383(6) . ?
C4 C5 1.370(6) . ?
C6 C6 1.581(7) 3_556 ?
C7 C8 1.525(5) . ?
C7 C10 1.537(5) . ?
C7 C9 1.541(5) . ?
